data_7710920
loop_
_publ_author_name
'Mitzel, Norbert Werner'
'Aders, Niklas'
'Lamm, Jan-Hendrik'
'Beckmann, Jean Louis'
'Neumann, Beate'
'Stammler, Georg'

_publ_section_title
;
 Synthesis of bi- and tetradentate poly-Lewis acids by hydroalumination of
 poly-alkynyl-anthracene derivatives
;
_journal_name_full 'Dalton Transactions'
_journal_paper_doi 10.1039/D2DT02118H
_journal_year 2022
_chemical_formula_moiety 'C52 H104 Al2 Si10'
_chemical_formula_sum 'C52 H104 Al2 Si10'
_chemical_formula_weight 1064.21
_space_group_crystal_system monoclinic
_space_group_IT_number 15
_space_group_name_Hall '-I 2ya'
_space_group_name_H-M_alt 'I 1 2/a 1'
_atom_sites_solution_hydrogens difmap
_atom_sites_solution_primary dual
_audit_creation_date 2020-08-13
_audit_creation_method
;
Olex2 1.3-ac4
(compiled 2019.04.23 svn.r3594 for Rigaku Oxford Diffraction, GUI svn.r5739)
;
_audit_update_record
;
2022-04-01 deposited with the CCDC.	2022-08-08 downloaded from the CCDC.
;
_cell_angle_alpha 90
_cell_angle_beta 98.7252(12)
_cell_angle_gamma 90
_cell_formula_units_Z 4
_cell_length_a 17.90519(19)
_cell_length_b 10.80972(12)
_cell_length_c 35.6601(5)
_cell_measurement_reflns_used 18886
_cell_measurement_temperature 100.0(1)
_cell_measurement_theta_max 76.1100
_cell_measurement_theta_min 4.2570
_cell_volume 6822.14(14)
_computing_cell_refinement 'CrysAlisPro 1.171.40.82a (Rigaku OD, 2020)'
_computing_data_collection 'CrysAlisPro 1.171.40.82a (Rigaku OD, 2020)'
_computing_data_reduction 'CrysAlisPro 1.171.40.82a (Rigaku OD, 2020)'
_computing_molecular_graphics 'Olex2 (Dolomanov et al., 2009)'
_computing_publication_material 'Olex2 (Dolomanov et al., 2009)'
_computing_structure_refinement 'ShelXL (Sheldrick, 2015)'
_computing_structure_solution 'ShelXT (Sheldrick, 2015)'
_diffrn_ambient_environment N~2~
_diffrn_ambient_temperature 100.0(1)
_diffrn_detector 'CCD plate'
_diffrn_detector_area_resol_mean 5.3114
_diffrn_detector_type Atlas
_diffrn_measured_fraction_theta_full 1.000
_diffrn_measured_fraction_theta_max 0.984
_diffrn_measurement_details
;
List of Runs (angles in degrees, time in seconds):

  # Type    Start    End  Width  t~exp~   \w     \q     \k     \f   Frames
#--------------------------------------------------------------------------
  1  \w    -48.00  -8.00   1.00    2.00    --  -38.50 125.00 -90.00   40
  2  \w    -84.00 -13.00   1.00    2.00    --  -38.50 -57.00 150.00   71
  3  \w    -62.00 -11.00   1.00    2.00    --  -38.50  57.00 -60.00   51
  4  \w     31.00  88.00   1.00    2.00    --   42.70-125.00  90.00   57
  5  \w     72.00 112.00   1.00    8.00    --  111.00-125.00-180.00   40
  6  \w     49.00 103.00   1.00    8.00    --  111.00 -94.00  60.00   54
  7  \w    106.00 165.00   1.00    8.00    --  111.00  61.00 150.00   59
  8  \w    106.00 169.00   1.00    8.00    --  111.00  77.00-180.00   63
  9  \w     91.00 178.00   1.00    8.00    --  111.00  30.00  90.00   87
 10  \w     45.00  99.00   1.00    8.00    --  111.00-125.00  60.00   54
 11  \w     43.00  83.00   1.00    8.00    --  111.00 -94.00-150.00   40
 12  \w     52.00 133.00   1.00    8.00    --  111.00 -45.00  30.00   81
 13  \w     38.00 104.00   1.00    8.00    --  111.00 -30.00-150.00   66
 14  \w    -85.00 -58.00   1.00    2.00    --  -38.50 125.00 -30.00   27
 15  \w    -41.00  -6.00   1.00    2.00    --  -38.50 125.00 -30.00   35
 16  \w    -93.00 -18.00   1.00    2.00    --  -38.50 -38.00  60.00   75
 17  \w    -69.00  23.00   1.00    2.00    --  -38.50  77.00-150.00   92
 18  \w    -36.00  33.00   1.00    2.00    --  -38.50  38.00 120.00   69
 19  \w     11.00  38.00   1.00    2.00    --   42.70  82.00 155.71   27
 20  \w     19.00  63.00   1.00    2.00    --   42.70  57.00-150.00   44
 21  \w     39.00  95.00   1.00    2.00    --   42.70  38.00 -60.00   56
 22  \w     12.00  41.00   1.00    2.00    --   42.70  79.00-116.02   29
 23  \w     24.00  55.00   1.00    2.00    --   42.70  38.00-180.00   31
 24  \w     15.00  93.00   1.00    2.00    --   42.70  70.00  39.09   78
 25  \w     12.00  37.00   1.00    2.00    --   42.70  79.00  80.67   25
 26  \w     13.00  38.00   1.00    2.00    --   42.70  77.00 122.49   25
 27  \w     11.00  36.00   1.00    2.00    --   42.70  82.00   7.05   25
 28  \w     25.00 110.00   1.00    2.00    --   42.70  57.00 -30.00   85
 29  \w     11.00  41.00   1.00    2.00    --   42.70  81.00 -72.91   30
 30  \w     65.00  92.00   1.00    2.00    --   42.70  38.00-180.00   27
 31  \w     69.00 108.00   1.00    2.00    --   42.70  57.00-150.00   39
 32  \w     89.00 156.00   1.00    8.00    --  111.00  45.00  60.00   67
 33  \w    146.00 174.00   1.00    8.00    --  111.00  71.00-163.02   28
 34  \w     83.00 159.00   1.00    8.00    --  111.00  69.00 -88.48   76
 35  \w     82.00 109.00   1.00    8.00    --  111.00  71.00-163.02   27
 36  \w     34.00  68.00   1.00    8.00    --  111.00 -94.00   0.00   34
 37  \w    119.00 144.00   1.00    8.00    --  111.00  61.00 -30.00   25
;
_diffrn_measurement_device 'four-circle diffractometer'
_diffrn_measurement_device_type 'SuperNova, Dual, Cu at home/near, Atlas'
_diffrn_measurement_method '\w scans'
_diffrn_orient_matrix_type 'CrysAlisPro convention (1999,Acta A55,543-557)'
_diffrn_orient_matrix_UB_11 -0.0050622000
_diffrn_orient_matrix_UB_12 0.0196797000
_diffrn_orient_matrix_UB_13 0.0423472000
_diffrn_orient_matrix_UB_21 -0.0281172000
_diffrn_orient_matrix_UB_22 0.1331934000
_diffrn_orient_matrix_UB_23 -0.0085975000
_diffrn_orient_matrix_UB_31 -0.0821691000
_diffrn_orient_matrix_UB_32 -0.0468050000
_diffrn_orient_matrix_UB_33 -0.0066895000
_diffrn_radiation_monochromator mirror
_diffrn_radiation_probe x-ray
_diffrn_radiation_type 'Cu K\a'
_diffrn_radiation_wavelength 1.54184
_diffrn_reflns_av_R_equivalents 0.0298
_diffrn_reflns_av_unetI/netI 0.0222
_diffrn_reflns_Laue_measured_fraction_full 1.000
_diffrn_reflns_Laue_measured_fraction_max 0.984
_diffrn_reflns_limit_h_max 19
_diffrn_reflns_limit_h_min -22
_diffrn_reflns_limit_k_max 13
_diffrn_reflns_limit_k_min -13
_diffrn_reflns_limit_l_max 44
_diffrn_reflns_limit_l_min -44
_diffrn_reflns_number 34270
_diffrn_reflns_point_group_measured_fraction_full 1.000
_diffrn_reflns_point_group_measured_fraction_max 0.984
_diffrn_reflns_theta_full 67.684
_diffrn_reflns_theta_max 76.520
_diffrn_reflns_theta_min 2.507
_diffrn_source 'micro-focus sealed X-ray tube'
_diffrn_source_type 'SuperNova (Cu) X-ray Source'
_exptl_absorpt_coefficient_mu 2.280
_exptl_absorpt_correction_T_max 1.000
_exptl_absorpt_correction_T_min 0.545
_exptl_absorpt_correction_type gaussian
_exptl_absorpt_process_details
;
CrysAlisPro 1.171.40.82a (Rigaku Oxford Diffraction, 2020)
Numerical absorption correction based on gaussian integration over
a multifaceted crystal model
Empirical absorption correction using spherical harmonics,
implemented in SCALE3 ABSPACK scaling algorithm.
;
_exptl_crystal_colour 'clear yellow'
_exptl_crystal_colour_lustre clear
_exptl_crystal_colour_primary yellow
_exptl_crystal_density_diffrn 1.036
_exptl_crystal_description plate
_exptl_crystal_F_000 2328
_exptl_crystal_size_max 0.343
_exptl_crystal_size_mid 0.189
_exptl_crystal_size_min 0.034
_refine_diff_density_max 0.363
_refine_diff_density_min -0.285
_refine_diff_density_rms 0.046
_refine_ls_extinction_method none
_refine_ls_goodness_of_fit_ref 1.038
_refine_ls_hydrogen_treatment refall
_refine_ls_matrix_type full
_refine_ls_number_parameters 497
_refine_ls_number_reflns 7067
_refine_ls_number_restraints 0
_refine_ls_restrained_S_all 1.038
_refine_ls_R_factor_all 0.0360
_refine_ls_R_factor_gt 0.0310
_refine_ls_shift/su_max 0.001
_refine_ls_shift/su_mean 0.000
_refine_ls_structure_factor_coef Fsqd
_refine_ls_weighting_details 'w=1/[\s^2^(Fo^2^)+(0.0454P)^2^+5.3838P] where P=(Fo^2^+2Fc^2^)/3'
_refine_ls_weighting_scheme calc
_refine_ls_wR_factor_gt 0.0808
_refine_ls_wR_factor_ref 0.0847
_reflns_Friedel_coverage 0.000
_reflns_number_gt 6278
_reflns_number_total 7067
_reflns_threshold_expression 'I > 2\s(I)'
_cod_data_source_file d2dt02118h2.cif
_cod_data_source_block 7
_cod_original_cell_volume 6822.13(14)
_cod_database_code 7710920
_shelx_shelxl_version_number 2018/3
_chemical_oxdiff_formula C52H104Al2Si10
_shelx_space_group_comment
;
The symmetry employed for this shelxl refinement is uniquely defined
by the following loop, which should always be used as a source of
symmetry information in preference to the above space-group names.
They are only intended as comments.
;
_shelx_estimated_absorpt_t_max 0.927
_shelx_estimated_absorpt_t_min 0.509
_diffrn_oxdiff_digest_frames
;
01f586d5eca4eef9fc87b774e949422ed601915de33
;
_reflns_odcompleteness_completeness 99.86
_reflns_odcompleteness_iscentric 1
_reflns_odcompleteness_theta 71.98
_olex2_refinement_description
;
;
_olex2_date_sample_data_collection 2020-08-13
_olex2_submission_special_instructions 'No special instructions were received'
_oxdiff_exptl_absorpt_empirical_details
;
Empirical correction (ABSPACK) includes:
- Absorption correction using spherical harmonics
- Frame scaling
;
_oxdiff_exptl_absorpt_empirical_full_max 1.203
_oxdiff_exptl_absorpt_empirical_full_min 0.849

loop_
_space_group_symop_operation_xyz
'x, y, z'
'-x+1/2, y, -z'
'x+1/2, y+1/2, z+1/2'
'-x+1, y+1/2, -z+1/2'
'-x, -y, -z'
'x-1/2, -y, z'
'-x+1/2, -y+1/2, -z+1/2'
'x, -y+1/2, z+1/2'

loop_
_atom_site_label
_atom_site_type_symbol
_atom_site_fract_x
_atom_site_fract_y
_atom_site_fract_z
_atom_site_U_iso_or_equiv
_atom_site_adp_type
_atom_site_occupancy
_atom_site_site_symmetry_order
_atom_site_calc_flag
_atom_site_refinement_flags_posn
_atom_site_refinement_flags_adp
_atom_site_refinement_flags_occupancy
_atom_site_disorder_assembly
_atom_site_disorder_group
Si1 Si 0.60077(2) 0.95289(3) 0.44584(2) 0.01652(9) Uani 1 1 d . . . . .
Si2 Si 0.57503(2) 0.94680(4) 0.30193(2) 0.01988(9) Uani 1 1 d . . . . .
Si3 Si 0.75039(2) 0.99578(3) 0.32609(2) 0.01930(9) Uani 1 1 d . . . . .
Si4 Si 0.77889(2) 0.59603(4) 0.39536(2) 0.02758(11) Uani 1 1 d . . . . .
Si5 Si 0.63287(3) 0.50966(4) 0.33871(2) 0.02959(11) Uani 1 1 d . . . . .
Al1 Al 0.65431(2) 0.79846(3) 0.37198(2) 0.01427(9) Uani 1 1 d . . . . .
C1 C 0.59929(7) 0.81045(12) 0.41551(4) 0.0159(2) Uani 1 1 d . . . . .
C2 C 0.56034(7) 0.70717(12) 0.42136(4) 0.0171(3) Uani 1 1 d . . . . .
H2 H 0.5695(9) 0.6304(16) 0.4085(5) 0.018(4) Uiso 1 1 d . . . . .
C3 C 0.49976(7) 0.69452(12) 0.44531(4) 0.0161(3) Uani 1 1 d . . . . .
C4 C 0.44010(8) 0.77491(12) 0.44039(4) 0.0185(3) Uani 1 1 d . . . . .
H4 H 0.4375(9) 0.8379(16) 0.4213(5) 0.019(4) Uiso 1 1 d . . . . .
C5 C 0.37992(7) 0.76544(13) 0.46208(4) 0.0196(3) Uani 1 1 d . . . . .
H5 H 0.3394(10) 0.8241(17) 0.4573(5) 0.026(4) Uiso 1 1 d . . . . .
C6 C 0.38059(7) 0.67539(12) 0.48880(4) 0.0187(3) Uani 1 1 d . . . . .
H6 H 0.3405(10) 0.6681(16) 0.5033(5) 0.022(4) Uiso 1 1 d . . . . .
C7 C 0.44055(7) 0.58717(12) 0.49474(4) 0.0160(3) Uani 1 1 d . . . . .
C8 C 0.50105(7) 0.59559(12) 0.47261(4) 0.0155(2) Uani 1 1 d . . . . .
C9 C 0.44116(8) 0.49179(12) 0.52139(4) 0.0166(3) Uani 1 1 d . . . . .
H9 H 0.4023(10) 0.4878(16) 0.5363(5) 0.022(4) Uiso 1 1 d . . . . .
C10 C 0.58933(9) 0.91253(15) 0.49565(4) 0.0237(3) Uani 1 1 d . . . . .
H10A H 0.5402(12) 0.8874(19) 0.4986(6) 0.037(5) Uiso 1 1 d . . . . .
H10B H 0.6025(11) 0.9804(19) 0.5115(6) 0.033(5) Uiso 1 1 d . . . . .
H10C H 0.6218(12) 0.844(2) 0.5036(6) 0.041(5) Uiso 1 1 d . . . . .
C11 C 0.53265(9) 1.07515(14) 0.42516(5) 0.0251(3) Uani 1 1 d . . . . .
H11A H 0.5402(12) 1.0949(19) 0.4002(6) 0.039(5) Uiso 1 1 d . . . . .
H11B H 0.5424(12) 1.147(2) 0.4401(6) 0.046(6) Uiso 1 1 d . . . . .
H11C H 0.4793(13) 1.051(2) 0.4246(6) 0.046(6) Uiso 1 1 d . . . . .
C12 C 0.69765(9) 1.02234(15) 0.44863(5) 0.0257(3) Uani 1 1 d . . . . .
H12A H 0.7363(12) 0.964(2) 0.4589(6) 0.039(5) Uiso 1 1 d . . . . .
H12B H 0.7008(11) 1.0933(18) 0.4655(6) 0.031(5) Uiso 1 1 d . . . . .
H12C H 0.7051(11) 1.0474(19) 0.4241(6) 0.037(5) Uiso 1 1 d . . . . .
C13 C 0.65855(7) 0.94751(12) 0.34063(4) 0.0155(2) Uani 1 1 d . . . . .
H13 H 0.6471(10) 1.0086(16) 0.3572(5) 0.025(4) Uiso 1 1 d . . . . .
C14 C 0.59406(9) 0.84823(15) 0.26136(4) 0.0268(3) Uani 1 1 d . . . . .
H14A H 0.6318(12) 0.8832(19) 0.2484(6) 0.037(5) Uiso 1 1 d . . . . .
H14B H 0.5482(12) 0.839(2) 0.2422(6) 0.044(6) Uiso 1 1 d . . . . .
H14C H 0.6113(11) 0.7680(19) 0.2703(6) 0.036(5) Uiso 1 1 d . . . . .
C15 C 0.54638(12) 1.10528(17) 0.28401(6) 0.0381(4) Uani 1 1 d . . . . .
H15A H 0.5422(14) 1.159(2) 0.3046(7) 0.066(8) Uiso 1 1 d . . . . .
H15B H 0.4961(13) 1.099(2) 0.2688(6) 0.046(6) Uiso 1 1 d . . . . .
H15C H 0.5807(13) 1.137(2) 0.2691(7) 0.050(6) Uiso 1 1 d . . . . .
C16 C 0.48956(9) 0.8886(2) 0.32108(5) 0.0361(4) Uani 1 1 d . . . . .
H16A H 0.4965(12) 0.808(2) 0.3318(6) 0.048(6) Uiso 1 1 d . . . . .
H16B H 0.4470(14) 0.885(2) 0.3004(7) 0.053(6) Uiso 1 1 d . . . . .
H16C H 0.4784(14) 0.948(2) 0.3395(8) 0.065(8) Uiso 1 1 d . . . . .
C17 C 0.79992(9) 0.86628(15) 0.30498(5) 0.0251(3) Uani 1 1 d . . . . .
H17A H 0.8131(11) 0.8004(19) 0.3231(6) 0.037(5) Uiso 1 1 d . . . . .
H17B H 0.8433(12) 0.899(2) 0.2962(6) 0.044(6) Uiso 1 1 d . . . . .
H17C H 0.7698(11) 0.8333(18) 0.2833(6) 0.034(5) Uiso 1 1 d . . . . .
C18 C 0.73977(11) 1.12316(16) 0.28995(6) 0.0359(4) Uani 1 1 d . . . . .
H18A H 0.7110(12) 1.095(2) 0.2653(6) 0.043(6) Uiso 1 1 d . . . . .
H18B H 0.7904(14) 1.148(2) 0.2854(7) 0.057(7) Uiso 1 1 d . . . . .
H18C H 0.7151(13) 1.194(2) 0.2996(7) 0.054(6) Uiso 1 1 d . . . . .
C19 C 0.81305(9) 1.06124(18) 0.36822(5) 0.0335(4) Uani 1 1 d . . . . .
H19A H 0.7877(13) 1.134(2) 0.3777(7) 0.055(7) Uiso 1 1 d . . . . .
H19B H 0.8582(15) 1.088(2) 0.3607(7) 0.062(7) Uiso 1 1 d . . . . .
H19C H 0.8245(12) 1.002(2) 0.3883(6) 0.044(6) Uiso 1 1 d . . . . .
C20 C 0.69619(8) 0.63987(13) 0.35881(4) 0.0212(3) Uani 1 1 d . . . . .
H20 H 0.7173(11) 0.6617(18) 0.3384(5) 0.032(5) Uiso 1 1 d . . . . .
C21 C 0.84088(11) 0.7338(2) 0.40870(6) 0.0425(4) Uani 1 1 d . . . . .
H21A H 0.8605(13) 0.764(2) 0.3884(7) 0.052(6) Uiso 1 1 d . . . . .
H21B H 0.8798(16) 0.706(2) 0.4271(8) 0.071(8) Uiso 1 1 d . . . . .
H21C H 0.8124(16) 0.801(3) 0.4201(8) 0.078(9) Uiso 1 1 d . . . . .
C22 C 0.74939(10) 0.54377(19) 0.44092(5) 0.0354(4) Uani 1 1 d . . . . .
H22A H 0.7192(12) 0.606(2) 0.4506(6) 0.039(5) Uiso 1 1 d . . . . .
H22B H 0.7931(14) 0.535(2) 0.4590(7) 0.054(7) Uiso 1 1 d . . . . .
H22C H 0.7234(13) 0.459(2) 0.4374(6) 0.052(6) Uiso 1 1 d . . . . .
C23 C 0.83916(13) 0.4761(2) 0.37684(7) 0.0503(6) Uani 1 1 d . . . . .
H23A H 0.8108(15) 0.403(3) 0.3696(7) 0.062(8) Uiso 1 1 d . . . . .
H23B H 0.8840(17) 0.459(3) 0.3962(8) 0.080(9) Uiso 1 1 d . . . . .
H23C H 0.8555(16) 0.505(3) 0.3551(8) 0.071(8) Uiso 1 1 d . . . . .
C24 C 0.66591(16) 0.45786(17) 0.29388(6) 0.0463(5) Uani 1 1 d . . . . .
H24A H 0.6627(13) 0.528(2) 0.2759(7) 0.054(7) Uiso 1 1 d . . . . .
H24B H 0.6323(14) 0.391(2) 0.2817(7) 0.060(7) Uiso 1 1 d . . . . .
H24C H 0.7184(14) 0.435(2) 0.2999(7) 0.052(7) Uiso 1 1 d . . . . .
C25 C 0.63257(16) 0.37334(18) 0.37131(6) 0.0483(5) Uani 1 1 d . . . . .
H25A H 0.6800(16) 0.338(3) 0.3789(8) 0.071(9) Uiso 1 1 d . . . . .
H25B H 0.5998(15) 0.312(3) 0.3570(8) 0.072(8) Uiso 1 1 d . . . . .
H25C H 0.6115(15) 0.398(2) 0.3942(8) 0.069(8) Uiso 1 1 d . . . . .
C26 C 0.53135(12) 0.5535(2) 0.32469(6) 0.0430(5) Uani 1 1 d . . . . .
H26A H 0.5101(14) 0.579(2) 0.3459(7) 0.059(7) Uiso 1 1 d . . . . .
H26B H 0.5052(13) 0.481(2) 0.3133(7) 0.054(7) Uiso 1 1 d . . . . .
H26C H 0.5248(13) 0.620(2) 0.3051(7) 0.052(6) Uiso 1 1 d . . . . .

loop_
_atom_site_aniso_label
_atom_site_aniso_U_11
_atom_site_aniso_U_22
_atom_site_aniso_U_33
_atom_site_aniso_U_23
_atom_site_aniso_U_13
_atom_site_aniso_U_12
Si1 0.01560(17) 0.01748(17) 0.01788(18) -0.00132(13) 0.00708(13) -0.00148(13)
Si2 0.01914(18) 0.02047(19) 0.01959(19) 0.00076(14) 0.00155(14) 0.00297(14)
Si3 0.01947(18) 0.01910(18) 0.02157(19) -0.00066(14) 0.01035(14) -0.00355(14)
Si4 0.0237(2) 0.0306(2) 0.0310(2) 0.01157(17) 0.01245(17) 0.01080(16)
Si5 0.0488(3) 0.01844(19) 0.0244(2) -0.00321(15) 0.01463(19) -0.00568(18)
Al1 0.01391(18) 0.01429(18) 0.01557(18) 0.00079(14) 0.00535(14) 0.00055(14)
C1 0.0154(6) 0.0182(6) 0.0146(6) 0.0016(5) 0.0039(5) 0.0011(5)
C2 0.0196(6) 0.0169(6) 0.0151(6) 0.0013(5) 0.0037(5) 0.0012(5)
C3 0.0164(6) 0.0157(6) 0.0164(6) -0.0013(5) 0.0027(5) -0.0040(5)
C4 0.0185(6) 0.0171(6) 0.0196(6) 0.0035(5) 0.0025(5) -0.0025(5)
C5 0.0141(6) 0.0177(6) 0.0270(7) 0.0000(5) 0.0031(5) 0.0005(5)
C6 0.0137(6) 0.0179(6) 0.0256(7) -0.0003(5) 0.0069(5) -0.0014(5)
C7 0.0154(6) 0.0152(6) 0.0180(6) -0.0015(5) 0.0046(5) -0.0020(5)
C8 0.0147(6) 0.0157(6) 0.0165(6) -0.0005(5) 0.0040(5) -0.0030(5)
C9 0.0151(6) 0.0174(6) 0.0187(6) -0.0002(5) 0.0066(5) -0.0022(5)
C10 0.0244(7) 0.0290(7) 0.0193(7) -0.0047(6) 0.0080(6) -0.0059(6)
C11 0.0266(8) 0.0208(7) 0.0294(8) -0.0001(6) 0.0091(6) 0.0029(6)
C12 0.0217(7) 0.0321(8) 0.0246(8) -0.0058(6) 0.0081(6) -0.0082(6)
C13 0.0170(6) 0.0148(6) 0.0161(6) -0.0001(5) 0.0067(5) 0.0008(5)
C14 0.0309(8) 0.0261(8) 0.0228(7) -0.0026(6) 0.0021(6) -0.0021(6)
C15 0.0448(11) 0.0282(8) 0.0370(10) 0.0022(7) -0.0072(8) 0.0129(8)
C16 0.0189(7) 0.0529(11) 0.0364(9) -0.0026(8) 0.0039(7) -0.0016(7)
C17 0.0222(7) 0.0278(7) 0.0280(8) 0.0000(6) 0.0129(6) 0.0004(6)
C18 0.0435(10) 0.0272(8) 0.0429(10) 0.0103(7) 0.0249(8) 0.0001(7)
C19 0.0240(8) 0.0448(10) 0.0347(9) -0.0126(8) 0.0137(7) -0.0155(7)
C20 0.0271(7) 0.0174(6) 0.0215(7) 0.0023(5) 0.0118(6) 0.0042(5)
C21 0.0324(9) 0.0584(12) 0.0356(10) 0.0105(9) 0.0015(8) -0.0055(9)
C22 0.0273(8) 0.0481(11) 0.0324(9) 0.0179(8) 0.0095(7) 0.0145(8)
C23 0.0474(12) 0.0501(12) 0.0602(14) 0.0195(11) 0.0296(11) 0.0305(10)
C24 0.0862(17) 0.0246(8) 0.0331(10) -0.0057(7) 0.0255(10) -0.0007(10)
C25 0.0841(17) 0.0253(9) 0.0386(11) 0.0022(8) 0.0192(11) -0.0132(10)
C26 0.0462(11) 0.0524(12) 0.0300(9) -0.0108(9) 0.0047(8) -0.0199(9)

loop_
_atom_type_symbol
_atom_type_description
_atom_type_scat_dispersion_real
_atom_type_scat_dispersion_imag
_atom_type_scat_source
C C 0.0181 0.0091 'International Tables Vol C Tables 4.2.6.8 and 6.1.1.4'
H H 0.0000 0.0000 'International Tables Vol C Tables 4.2.6.8 and 6.1.1.4'
Al Al 0.2130 0.2455 'International Tables Vol C Tables 4.2.6.8 and 6.1.1.4'
Si Si 0.2541 0.3302 'International Tables Vol C Tables 4.2.6.8 and 6.1.1.4'

loop_
_exptl_crystal_face_index_h
_exptl_crystal_face_index_k
_exptl_crystal_face_index_l
_exptl_crystal_face_perp_dist
1 0 0 0.0859
-1 0 0 0.0960
2 -2 -1 0.1575
1 -1 0 0.1582
1 1 0 0.1175
0 1 0 0.1596
-1 -1 1 0.1530
0 0 1 0.0229
0 0 -1 0.0113
-11 -2 0 0.0967
-4 3 20 0.0951

loop_
_geom_angle_atom_site_label_1
_geom_angle_atom_site_label_2
_geom_angle_atom_site_label_3
_geom_angle
_geom_angle_site_symmetry_1
_geom_angle_site_symmetry_3
_geom_angle_publ_flag
C10 Si1 C1 111.19(6) . . ?
C10 Si1 C11 112.34(7) . . ?
C10 Si1 C12 106.04(7) . . ?
C11 Si1 C1 113.58(7) . . ?
C11 Si1 C12 106.25(7) . . ?
C12 Si1 C1 106.87(6) . . ?
C13 Si2 C16 109.70(7) . . ?
C14 Si2 C13 110.70(7) . . ?
C14 Si2 C15 109.26(8) . . ?
C14 Si2 C16 110.17(8) . . ?
C15 Si2 C13 113.21(8) . . ?
C15 Si2 C16 103.57(10) . . ?
C13 Si3 C17 113.08(6) . . ?
C13 Si3 C18 113.15(7) . . ?
C13 Si3 C19 109.14(7) . . ?
C17 Si3 C18 106.08(8) . . ?
C19 Si3 C17 110.00(8) . . ?
C19 Si3 C18 105.06(9) . . ?
C21 Si4 C20 110.45(8) . . ?
C22 Si4 C20 112.46(7) . . ?
C22 Si4 C21 104.71(10) . . ?
C22 Si4 C23 110.57(9) . . ?
C23 Si4 C20 111.48(10) . . ?
C23 Si4 C21 106.82(11) . . ?
C24 Si5 C20 107.41(9) . . ?
C24 Si5 C25 108.96(9) . . ?
C25 Si5 C20 114.18(9) . . ?
C26 Si5 C20 114.68(8) . . ?
C26 Si5 C24 105.52(11) . . ?
C26 Si5 C25 105.67(11) . . ?
C1 Al1 C13 117.49(6) . . ?
C20 Al1 C1 120.25(6) . . ?
C20 Al1 C13 122.11(6) . . ?
Si1 C1 Al1 122.93(7) . . ?
C2 C1 Si1 123.45(10) . . ?
C2 C1 Al1 113.61(10) . . ?
C1 C2 H2 120.3(10) . . ?
C1 C2 C3 127.22(12) . . ?
C3 C2 H2 112.4(10) . . ?
C4 C3 C2 119.47(12) . . ?
C4 C3 C8 119.31(12) . . ?
C8 C3 C2 121.17(12) . . ?
C3 C4 H4 119.7(10) . . ?
C3 C4 C5 121.73(12) . . ?
C5 C4 H4 118.5(10) . . ?
C4 C5 H5 118.0(11) . . ?
C6 C5 C4 120.36(12) . . ?
C6 C5 H5 121.6(11) . . ?
C5 C6 H6 120.9(10) . . ?
C5 C6 C7 120.55(12) . . ?
C7 C6 H6 118.5(10) . . ?
C6 C7 C8 119.27(12) . . ?
C9 C7 C6 121.37(12) . . ?
C9 C7 C8 119.36(12) . . ?
C7 C8 C3 118.75(12) . . ?
C9 C8 C3 122.75(12) 5_666 . ?
C9 C8 C7 118.50(12) 5_666 . ?
C7 C9 H9 119.2(10) . . ?
C8 C9 C7 122.15(12) 5_666 . ?
C8 C9 H9 118.7(11) 5_666 . ?
Si1 C10 H10A 114.3(12) . . ?
Si1 C10 H10B 109.7(12) . . ?
Si1 C10 H10C 108.1(12) . . ?
H10A C10 H10B 108.2(17) . . ?
H10A C10 H10C 106.2(17) . . ?
H10B C10 H10C 110.1(17) . . ?
Si1 C11 H11A 110.7(13) . . ?
Si1 C11 H11B 107.7(13) . . ?
Si1 C11 H11C 113.2(13) . . ?
H11A C11 H11B 107.9(18) . . ?
H11A C11 H11C 108.5(18) . . ?
H11B C11 H11C 108.7(18) . . ?
Si1 C12 H12A 111.3(12) . . ?
Si1 C12 H12B 108.4(11) . . ?
Si1 C12 H12C 108.9(12) . . ?
H12A C12 H12B 108.1(16) . . ?
H12A C12 H12C 110.1(17) . . ?
H12B C12 H12C 110.1(16) . . ?
Si2 C13 Al1 108.63(6) . . ?
Si2 C13 H13 104.1(11) . . ?
Si3 C13 Si2 115.69(7) . . ?
Si3 C13 Al1 119.76(7) . . ?
Si3 C13 H13 105.4(11) . . ?
Al1 C13 H13 100.8(11) . . ?
Si2 C14 H14A 112.1(12) . . ?
Si2 C14 H14B 111.4(12) . . ?
Si2 C14 H14C 110.3(12) . . ?
H14A C14 H14B 106.3(17) . . ?
H14A C14 H14C 107.6(16) . . ?
H14B C14 H14C 109.0(17) . . ?
Si2 C15 H15A 110.4(16) . . ?
Si2 C15 H15B 108.0(13) . . ?
Si2 C15 H15C 111.3(14) . . ?
H15A C15 H15B 107(2) . . ?
H15A C15 H15C 110(2) . . ?
H15B C15 H15C 109.7(18) . . ?
Si2 C16 H16A 112.9(13) . . ?
Si2 C16 H16B 109.0(14) . . ?
Si2 C16 H16C 107.0(16) . . ?
H16A C16 H16B 107.8(19) . . ?
H16A C16 H16C 111(2) . . ?
H16B C16 H16C 108.9(19) . . ?
Si3 C17 H17A 111.4(12) . . ?
Si3 C17 H17B 108.5(13) . . ?
Si3 C17 H17C 111.4(12) . . ?
H17A C17 H17B 111.3(17) . . ?
H17A C17 H17C 108.7(16) . . ?
H17B C17 H17C 105.4(17) . . ?
Si3 C18 H18A 111.3(13) . . ?
Si3 C18 H18B 108.4(14) . . ?
Si3 C18 H18C 109.7(14) . . ?
H18A C18 H18B 107.8(18) . . ?
H18A C18 H18C 110.7(18) . . ?
H18B C18 H18C 108.8(19) . . ?
Si3 C19 H19A 108.9(14) . . ?
Si3 C19 H19B 109.0(15) . . ?
Si3 C19 H19C 112.3(13) . . ?
H19A C19 H19B 108(2) . . ?
H19A C19 H19C 109.5(18) . . ?
H19B C19 H19C 109.0(19) . . ?
Si4 C20 Si5 116.23(7) . . ?
Si4 C20 Al1 110.18(7) . . ?
Si4 C20 H20 104.0(12) . . ?
Si5 C20 Al1 121.11(8) . . ?
Si5 C20 H20 101.0(12) . . ?
Al1 C20 H20 100.8(12) . . ?
Si4 C21 H21A 111.7(15) . . ?
Si4 C21 H21B 106.0(17) . . ?
Si4 C21 H21C 111.2(16) . . ?
H21A C21 H21B 110(2) . . ?
H21A C21 H21C 110(2) . . ?
H21B C21 H21C 108(2) . . ?
Si4 C22 H22A 110.5(12) . . ?
Si4 C22 H22B 108.1(15) . . ?
Si4 C22 H22C 110.3(13) . . ?
H22A C22 H22B 106.1(19) . . ?
H22A C22 H22C 113.4(18) . . ?
H22B C22 H22C 108.3(19) . . ?
Si4 C23 H23A 110.9(16) . . ?
Si4 C23 H23B 109.3(17) . . ?
Si4 C23 H23C 109.5(17) . . ?
H23A C23 H23B 112(2) . . ?
H23A C23 H23C 106(2) . . ?
H23B C23 H23C 109(2) . . ?
Si5 C24 H24A 109.2(14) . . ?
Si5 C24 H24B 109.9(14) . . ?
Si5 C24 H24C 108.2(14) . . ?
H24A C24 H24B 107.7(19) . . ?
H24A C24 H24C 108(2) . . ?
H24B C24 H24C 114(2) . . ?
Si5 C25 H25A 114.5(17) . . ?
Si5 C25 H25B 105.7(16) . . ?
Si5 C25 H25C 109.5(15) . . ?
H25A C25 H25B 108(2) . . ?
H25A C25 H25C 109(2) . . ?
H25B C25 H25C 110(2) . . ?
Si5 C26 H26A 110.8(15) . . ?
Si5 C26 H26B 107.1(14) . . ?
Si5 C26 H26C 112.0(13) . . ?
H26A C26 H26B 110(2) . . ?
H26A C26 H26C 110(2) . . ?
H26B C26 H26C 106.9(19) . . ?

loop_
_geom_bond_atom_site_label_1
_geom_bond_atom_site_label_2
_geom_bond_distance
_geom_bond_site_symmetry_2
_geom_bond_publ_flag
Si1 C1 1.8795(14) . ?
Si1 C10 1.8705(15) . ?
Si1 C11 1.8722(16) . ?
Si1 C12 1.8788(15) . ?
Si2 C13 1.8746(14) . ?
Si2 C14 1.8693(16) . ?
Si2 C15 1.8727(18) . ?
Si2 C16 1.8765(18) . ?
Si3 C13 1.8719(13) . ?
Si3 C17 1.8749(15) . ?
Si3 C18 1.8760(17) . ?
Si3 C19 1.8721(18) . ?
Si4 C20 1.8790(15) . ?
Si4 C21 1.875(2) . ?
Si4 C22 1.8703(17) . ?
Si4 C23 1.870(2) . ?
Si5 C20 1.8799(15) . ?
Si5 C24 1.8723(19) . ?
Si5 C25 1.878(2) . ?
Si5 C26 1.871(2) . ?
Al1 C1 1.9648(13) . ?
Al1 C13 1.9691(13) . ?
Al1 C20 1.9565(14) . ?
C1 C2 1.3493(18) . ?
C2 H2 0.973(17) . ?
C2 C3 1.4851(17) . ?
C3 C4 1.3676(19) . ?
C3 C8 1.4440(18) . ?
C4 H4 0.958(17) . ?
C4 C5 1.4223(18) . ?
C5 H5 0.960(18) . ?
C5 C6 1.3608(19) . ?
C6 H6 0.948(17) . ?
C6 C7 1.4276(19) . ?
C7 C8 1.4366(17) . ?
C7 C9 1.4011(18) . ?
C8 C9 1.3933(19) 5_666 ?
C9 H9 0.938(18) . ?
C10 H10A 0.94(2) . ?
C10 H10B 0.93(2) . ?
C10 H10C 0.96(2) . ?
C11 H11A 0.95(2) . ?
C11 H11B 0.94(2) . ?
C11 H11C 0.99(2) . ?
C12 H12A 0.97(2) . ?
C12 H12B 0.97(2) . ?
C12 H12C 0.94(2) . ?
C13 H13 0.930(18) . ?
C14 H14A 0.95(2) . ?
C14 H14B 0.99(2) . ?
C14 H14C 0.96(2) . ?
C15 H15A 0.95(3) . ?
C15 H15B 0.98(2) . ?
C15 H15C 0.94(2) . ?
C16 H16A 0.95(2) . ?
C16 H16B 0.98(2) . ?
C16 H16C 0.96(3) . ?
C17 H17A 0.97(2) . ?
C17 H17B 0.95(2) . ?
C17 H17C 0.94(2) . ?
C18 H18A 1.00(2) . ?
C18 H18B 0.98(2) . ?
C18 H18C 0.97(2) . ?
C19 H19A 0.99(2) . ?
C19 H19B 0.94(3) . ?
C19 H19C 0.96(2) . ?
C20 H20 0.90(2) . ?
C21 H21A 0.91(2) . ?
C21 H21B 0.93(3) . ?
C21 H21C 1.01(3) . ?
C22 H22A 0.96(2) . ?
C22 H22B 0.94(2) . ?
C22 H22C 1.02(2) . ?
C23 H23A 0.95(3) . ?
C23 H23B 0.99(3) . ?
C23 H23C 0.92(3) . ?
C24 H24A 0.99(2) . ?
C24 H24B 1.00(3) . ?
C24 H24C 0.97(2) . ?
C25 H25A 0.93(3) . ?
C25 H25B 0.98(3) . ?
C25 H25C 0.99(3) . ?
C26 H26A 0.94(3) . ?
C26 H26B 0.97(2) . ?
C26 H26C 0.99(2) . ?

loop_
_geom_torsion_atom_site_label_1
_geom_torsion_atom_site_label_2
_geom_torsion_atom_site_label_3
_geom_torsion_atom_site_label_4
_geom_torsion
_geom_torsion_site_symmetry_1
_geom_torsion_site_symmetry_2
_geom_torsion_site_symmetry_3
_geom_torsion_site_symmetry_4
_geom_torsion_publ_flag
Si1 C1 C2 C3 15.2(2) . . . . ?
Al1 C1 C2 C3 -164.59(11) . . . . ?
C1 C2 C3 C4 51.5(2) . . . . ?
C1 C2 C3 C8 -131.15(15) . . . . ?
C2 C3 C4 C5 178.82(12) . . . . ?
C2 C3 C8 C7 -179.38(12) . . . . ?
C2 C3 C8 C9 1.0(2) . . . 5_666 ?
C3 C4 C5 C6 0.4(2) . . . . ?
C4 C3 C8 C7 -2.05(19) . . . . ?
C4 C3 C8 C9 178.38(13) . . . 5_666 ?
C4 C5 C6 C7 -1.7(2) . . . . ?
C5 C6 C7 C8 1.0(2) . . . . ?
C5 C6 C7 C9 -178.24(13) . . . . ?
C6 C7 C8 C3 0.85(19) . . . . ?
C6 C7 C8 C9 -179.56(12) . . . 5_666 ?
C6 C7 C9 C8 179.56(13) . . . 5_666 ?
C8 C3 C4 C5 1.4(2) . . . . ?
C8 C7 C9 C8 0.3(2) . . . 5_666 ?
C9 C7 C8 C3 -179.87(12) . . . . ?
C9 C7 C8 C9 -0.3(2) . . . 5_666 ?
C10 Si1 C1 Al1 -150.14(8) . . . . ?
C10 Si1 C1 C2 30.11(14) . . . . ?
C11 Si1 C1 Al1 81.99(9) . . . . ?
C11 Si1 C1 C2 -97.77(13) . . . . ?
C12 Si1 C1 Al1 -34.85(10) . . . . ?
C12 Si1 C1 C2 145.39(12) . . . . ?
C14 Si2 C13 Si3 55.33(9) . . . . ?
C14 Si2 C13 Al1 -82.70(8) . . . . ?
C15 Si2 C13 Si3 -67.75(10) . . . . ?
C15 Si2 C13 Al1 154.23(9) . . . . ?
C16 Si2 C13 Si3 177.12(9) . . . . ?
C16 Si2 C13 Al1 39.09(10) . . . . ?
C17 Si3 C13 Si2 -83.39(9) . . . . ?
C17 Si3 C13 Al1 49.73(10) . . . . ?
C18 Si3 C13 Si2 37.25(11) . . . . ?
C18 Si3 C13 Al1 170.36(9) . . . . ?
C19 Si3 C13 Si2 153.83(9) . . . . ?
C19 Si3 C13 Al1 -73.05(10) . . . . ?
C21 Si4 C20 Si5 174.43(9) . . . . ?
C21 Si4 C20 Al1 -42.95(10) . . . . ?
C22 Si4 C20 Si5 -69.00(11) . . . . ?
C22 Si4 C20 Al1 73.63(10) . . . . ?
C23 Si4 C20 Si5 55.83(12) . . . . ?
C23 Si4 C20 Al1 -161.55(10) . . . . ?
C24 Si5 C20 Si4 -94.46(11) . . . . ?
C24 Si5 C20 Al1 127.26(10) . . . . ?
C25 Si5 C20 Si4 26.47(13) . . . . ?
C25 Si5 C20 Al1 -111.81(12) . . . . ?
C26 Si5 C20 Si4 148.62(9) . . . . ?
C26 Si5 C20 Al1 10.35(12) . . . . ?

loop_
_exptl_oxdiff_crystal_face_indexfrac_h
_exptl_oxdiff_crystal_face_indexfrac_k
_exptl_oxdiff_crystal_face_indexfrac_l
_exptl_oxdiff_crystal_face_x
_exptl_oxdiff_crystal_face_y
_exptl_oxdiff_crystal_face_z
0.9996 0.0004 0.0002 -0.0050 -0.0281 -0.0822
-0.9996 -0.0004 -0.0002 0.0050 0.0281 0.0822
1.9992 -1.9980 -0.9947 -0.0916 -0.3138 -0.0641
0.9998 -0.9989 0.0023 -0.0246 -0.1612 -0.0354
0.9994 0.9997 -0.0019 0.0145 0.1051 -0.1289
-0.0002 0.9993 -0.0021 0.0196 0.1331 -0.0467
-0.9990 -0.9993 1.0012 0.0278 -0.1136 0.1222
0.0003 0.0003 0.9993 0.0423 -0.0086 -0.0067
-0.0003 -0.0003 -0.9993 -0.0423 0.0086 0.0067
-10.9949 -2.0029 0.0022 0.0163 0.0423 0.9972
-3.9922 3.0030 19.9787 0.9253 0.3405 0.0538
